data_2242445
loop_
_publ_author_name
'Zakharov, Boris A.'
'Gal, Zoltan'
'Cruickshank, Dyanne'
'Boldyreva, Elena V.'

_publ_section_title
;
 Studying weak interactions in crystals at high pressures: when hardware
 matters
;
_journal_issue 5
_journal_name_full 'Acta Crystallographica Section E'
_journal_page_first 613
_journal_page_last 619
_journal_paper_doi 10.1107/S205698901800470X
_journal_volume 74
_journal_year 2018
_chemical_formula_moiety 'C6 H2 Br4'
_chemical_formula_sum 'C6 H2 Br4'
_chemical_formula_weight 393.72
_chemical_name_common 1,2,4,5-tetrabromobenzene
_chemical_name_systematic 1,2,4,5-tetrabromobenzene
_space_group_crystal_system monoclinic
_space_group_IT_number 14
_space_group_name_Hall '-P 2yn'
_space_group_name_H-M_alt 'P 1 21/n 1'
_symmetry_space_group_name_Hall '-P 2yn'
_symmetry_space_group_name_H-M 'P 1 21/n 1'
_atom_sites_solution_hydrogens geom
_audit_creation_method SHELXL-2018/1
_cell_angle_alpha 90
_cell_angle_beta 100.557(15)
_cell_angle_gamma 90
_cell_formula_units_Z 2
_cell_length_a 3.9431(5)
_cell_length_b 10.7566(18)
_cell_length_c 9.964(2)
_cell_measurement_reflns_used 514
_cell_measurement_temperature 293(2)
_cell_measurement_theta_max 22.4150
_cell_measurement_theta_min 2.8040
_cell_volume 415.46(12)
_computing_cell_refinement
;
CrysAlisPro (Rigaku OD, 2016)
;
_computing_data_collection
;
CrysAlisPro (Rigaku OD, 2016)
;
_computing_data_reduction
;
CrysAlisPro (Rigaku OD, 2016)
;
_computing_molecular_graphics
;
Mercury (Macrae <i>et al.</i>,  2008)
;
_computing_publication_material
;
SHELXL-2018/1 (Sheldrick, 2015) and publCIF (Westrip, 2010)
;
_computing_structure_refinement
;
SHELXL-2018/1 (Sheldrick, 2015)
;
_diffrn_ambient_temperature 293(2)
_diffrn_measured_fraction_theta_full 0.601
_diffrn_measured_fraction_theta_max 0.522
_diffrn_measurement_device_type 'Xcalibur, Ruby, Gemini R Ultra'
_diffrn_measurement_method \w-scan
_diffrn_radiation_type MoK\a
_diffrn_radiation_wavelength 0.71073
_diffrn_reflns_av_R_equivalents 0.1024
_diffrn_reflns_limit_h_max 5
_diffrn_reflns_limit_h_min -5
_diffrn_reflns_limit_k_max 11
_diffrn_reflns_limit_k_min -12
_diffrn_reflns_limit_l_max 10
_diffrn_reflns_limit_l_min -10
_diffrn_reflns_number 2125
_diffrn_reflns_theta_full 25.242
_diffrn_reflns_theta_max 28.102
_diffrn_reflns_theta_min 2.812
_exptl_absorpt_coefficient_mu 19.289
_exptl_absorpt_correction_T_max 0.64445
_exptl_absorpt_correction_T_min 0.63827
_exptl_absorpt_correction_type sphere
_exptl_absorpt_process_details
;
(CrysAlisPro; Rigaku OD, 2016)
;
_exptl_crystal_colour colourless
_exptl_crystal_density_diffrn 3.147
_exptl_crystal_description block
_exptl_crystal_F_000 356
_exptl_crystal_size_max 0.18
_exptl_crystal_size_mid 0.07
_exptl_crystal_size_min 0.01
_exptl_crystal_size_rad 0.0292
_refine_diff_density_max 0.934
_refine_diff_density_min -0.826
_refine_ls_extinction_method none
_refine_ls_goodness_of_fit_ref 1.046
_refine_ls_hydrogen_treatment constr
_refine_ls_matrix_type full
_refine_ls_number_parameters 46
_refine_ls_number_reflns 531
_refine_ls_number_restraints 0
_refine_ls_restrained_S_all 1.046
_refine_ls_R_factor_all 0.1325
_refine_ls_R_factor_gt 0.0691
_refine_ls_shift/su_max 0.523
_refine_ls_shift/su_mean 0.017
_refine_ls_structure_factor_coef Fsqd
_refine_ls_weighting_details 'w=1/[\s^2^(Fo^2^)+(0.0698P)^2^] where P=(Fo^2^+2Fc^2^)/3'
_refine_ls_weighting_scheme calc
_refine_ls_wR_factor_gt 0.1307
_refine_ls_wR_factor_ref 0.1569
_reflns_number_gt 319
_reflns_number_total 531
_reflns_threshold_expression 'I > 2\s(I)'
_cod_data_source_file su5433sup1.cif
_cod_data_source_block Mo-CAsphere_f
_cod_original_cell_volume 415.47(13)
_cod_database_code 2242445
_shelx_space_group_comment
;
The symmetry employed for this shelxl refinement is uniquely defined
by the following loop, which should always be used as a source of
symmetry information in preference to the above space-group names.
They are only intended as comments.
;

loop_
_space_group_symop_operation_xyz
'x, y, z'
'-x+1/2, y+1/2, -z+1/2'
'-x, -y, -z'
'x-1/2, -y-1/2, z-1/2'

loop_
_atom_site_type_symbol
_atom_site_label
_atom_site_fract_x
_atom_site_fract_y
_atom_site_fract_z
_atom_site_U_iso_or_equiv
_atom_site_adp_type
_atom_site_calc_flag
_atom_site_occupancy
Br Br1 0.5853(4) 0.79122(17) 0.5942(2) 0.0412(7) Uani d 1
Br Br2 0.3482(4) 0.57458(17) 0.8016(2) 0.0387(7) Uani d 1
C C1 0.537(3) 0.6200(15) 0.5426(19) 0.024(4) Uani d 1
C C2 0.436(4) 0.5349(16) 0.630(2) 0.030(5) Uani d 1
C C3 0.406(3) 0.4125(14) 0.5870(17) 0.023(4) Uani d 1
H H3 0.346632 0.351591 0.644834 0.027 Uiso calc 1

loop_
_atom_site_aniso_label
_atom_site_aniso_U_11
_atom_site_aniso_U_22
_atom_site_aniso_U_33
_atom_site_aniso_U_12
_atom_site_aniso_U_13
_atom_site_aniso_U_23
Br1 0.0580(12) 0.0185(19) 0.049(2) -0.0036(8) 0.0148(11) -0.0039(7)
Br2 0.0505(11) 0.0301(18) 0.039(2) 0.0013(8) 0.0170(10) -0.0032(7)
C1 0.020(7) 0.011(17) 0.04(2) -0.006(7) -0.003(8) -0.007(7)
C2 0.033(8) 0.000(17) 0.06(2) 0.004(7) 0.022(10) 0.000(7)
C3 0.031(8) 0.010(15) 0.029(17) 0.000(7) 0.008(8) 0.017(6)

loop_
_atom_type_symbol
_atom_type_description
_atom_type_scat_dispersion_real
_atom_type_scat_dispersion_imag
_atom_type_scat_source
Br Br -0.2901 2.4595 'International Tables Vol C Tables 4.2.6.8 and 6.1.1.4'
C C 0.0033 0.0016 'International Tables Vol C Tables 4.2.6.8 and 6.1.1.4'
H H 0.0000 0.0000 'International Tables Vol C Tables 4.2.6.8 and 6.1.1.4'

loop_
_geom_angle_atom_site_label_1
_geom_angle_atom_site_label_2
_geom_angle_atom_site_label_3
_geom_angle_site_symmetry_1
_geom_angle_site_symmetry_3
_geom_angle
C2 C1 C3 . 3_666 122.2(17)
C2 C1 Br1 . . 120.1(16)
C3 C1 Br1 3_666 . 117.7(12)
C1 C2 C3 . . 117.6(18)
C1 C2 Br2 . . 123.7(15)
C3 C2 Br2 . . 118.7(12)
C2 C3 C1 . 3_666 120.2(13)
C2 C3 H3 . . 119.9
C1 C3 H3 3_666 . 119.9

loop_
_geom_bond_atom_site_label_1
_geom_bond_atom_site_label_2
_geom_bond_site_symmetry_2
_geom_bond_distance
Br1 C1 . 1.912(17)
Br2 C2 . 1.860(18)
C1 C2 . 1.37(2)
C1 C3 3_666 1.40(2)
C2 C3 . 1.38(2)
C3 H3 . 0.9300

loop_
_geom_torsion_atom_site_label_1
_geom_torsion_atom_site_label_2
_geom_torsion_atom_site_label_3
_geom_torsion_atom_site_label_4
_geom_torsion_site_symmetry_1
_geom_torsion_site_symmetry_4
_geom_torsion
C3 C1 C2 C3 3_666 . 3(2)
Br1 C1 C2 C3 . . -179.9(10)
C3 C1 C2 Br2 3_666 . -178.7(11)
Br1 C1 C2 Br2 . . -1.2(18)
C1 C2 C3 C1 . 3_666 -2(2)
Br2 C2 C3 C1 . 3_666 178.7(11)

_cod_database_fobs_code 2242445
